data_7158340
loop_
_publ_author_name
'Petropavlovskikh, Dmitry A.'
'Vorobyeva, Daria V.'
'Godovikov, Ivan A.'
'Nefedov, Sergey E.'
'Filippov, Oleg A.'
'Osipov, Sergey N.'

_publ_section_title
;
 Lossen rearrangement by Rh(III)-catalyzed C-H activation/annulation of
 aryl hydroxamates with alkynes: access to quinolone-containing amino acid
 derivatives.
;
_journal_issue 43
_journal_name_full 'Organic &amp; biomolecular chemistry'
_journal_page_first 9421
_journal_page_last 9426
_journal_paper_doi 10.1039/d1ob01711j
_journal_volume 19
_journal_year 2021
_chemical_formula_sum 'C21 H14 F3 N3 O7'
_chemical_formula_weight 477.35
_space_group_crystal_system monoclinic
_space_group_IT_number 15
_space_group_name_Hall '-C 2yc'
_space_group_name_H-M_alt 'C 1 2/c 1'
_atom_sites_solution_hydrogens difmap
_audit_creation_method SHELXL-2014/7
_audit_update_record
;
2021-07-20 deposited with the CCDC.	2021-10-12 downloaded from the CCDC.
;
_cell_angle_alpha 90
_cell_angle_beta 100.572(3)
_cell_angle_gamma 90
_cell_formula_units_Z 8
_cell_length_a 18.8139(12)
_cell_length_b 13.3867(6)
_cell_length_c 15.4997(9)
_cell_measurement_reflns_used 5152
_cell_measurement_temperature 150(2)
_cell_measurement_theta_max 30.56
_cell_measurement_theta_min 2.18
_cell_volume 3837.4(4)
_computing_structure_refinement 'SHELXL-2014/7 (Sheldrick, 2014)'
_diffrn_ambient_temperature 150(2)
_diffrn_measured_fraction_theta_full 0.963
_diffrn_measured_fraction_theta_max 0.933
_diffrn_measurement_device_type 'Bruker APEX-II CCD'
_diffrn_measurement_method '\f and \w scans'
_diffrn_radiation_type MoK\a
_diffrn_radiation_wavelength 0.71073
_diffrn_reflns_av_R_equivalents 0.0683
_diffrn_reflns_av_unetI/netI 0.0659
_diffrn_reflns_Laue_measured_fraction_full 0.963
_diffrn_reflns_Laue_measured_fraction_max 0.933
_diffrn_reflns_limit_h_max 24
_diffrn_reflns_limit_h_min -24
_diffrn_reflns_limit_k_max 17
_diffrn_reflns_limit_k_min -17
_diffrn_reflns_limit_l_max 19
_diffrn_reflns_limit_l_min -20
_diffrn_reflns_number 19842
_diffrn_reflns_point_group_measured_fraction_full 0.963
_diffrn_reflns_point_group_measured_fraction_max 0.933
_diffrn_reflns_theta_full 25.242
_diffrn_reflns_theta_max 27.999
_diffrn_reflns_theta_min 2.185
_exptl_absorpt_coefficient_mu 0.144
_exptl_crystal_colour colourless
_exptl_crystal_density_diffrn 1.652
_exptl_crystal_description prizm
_exptl_crystal_F_000 1952
_exptl_crystal_size_max 0.200
_exptl_crystal_size_mid 0.180
_exptl_crystal_size_min 0.160
_refine_diff_density_max 0.288
_refine_diff_density_min -0.282
_refine_diff_density_rms 0.058
_refine_ls_extinction_method none
_refine_ls_goodness_of_fit_ref 1.050
_refine_ls_hydrogen_treatment refall
_refine_ls_matrix_type full
_refine_ls_number_parameters 363
_refine_ls_number_reflns 4329
_refine_ls_number_restraints 0
_refine_ls_restrained_S_all 1.050
_refine_ls_R_factor_all 0.0940
_refine_ls_R_factor_gt 0.0537
_refine_ls_shift/su_max 0.000
_refine_ls_shift/su_mean 0.000
_refine_ls_structure_factor_coef Fsqd
_refine_ls_weighting_details 'w=1/[\s^2^(Fo^2^)+(0.0515P)^2^+1.5244P] where P=(Fo^2^+2Fc^2^)/3'
_refine_ls_weighting_scheme calc
_refine_ls_wR_factor_gt 0.1057
_refine_ls_wR_factor_ref 0.1195
_reflns_Friedel_coverage 0.000
_reflns_number_gt 2879
_reflns_number_total 4329
_reflns_threshold_expression 'I > 2\s(I)'
_cod_data_source_file d1ob01711j2.cif
_cod_data_source_block snoorg1
_cod_depositor_comments 'Adding full bibliography for 7158340--7158342.cif.'
_cod_original_sg_symbol_H-M 'C 2/c'
_cod_database_code 7158340
_shelx_shelxl_version_number 2014/7
_shelx_space_group_comment
;
The symmetry employed for this shelxl refinement is uniquely defined
by the following loop, which should always be used as a source of
symmetry information in preference to the above space-group names.
They are only intended as comments.
;
_shelx_estimated_absorpt_t_min 0.972
_shelx_estimated_absorpt_t_max 0.977

loop_
_space_group_symop_operation_xyz
'x, y, z'
'-x, y, -z+1/2'
'x+1/2, y+1/2, z'
'-x+1/2, y+1/2, -z+1/2'
'-x, -y, -z'
'x, -y, z-1/2'
'-x+1/2, -y+1/2, -z'
'x+1/2, -y+1/2, z-1/2'

loop_
_atom_site_label
_atom_site_type_symbol
_atom_site_fract_x
_atom_site_fract_y
_atom_site_fract_z
_atom_site_U_iso_or_equiv
_atom_site_adp_type
_atom_site_occupancy
_atom_site_site_symmetry_order
_atom_site_calc_flag
_atom_site_refinement_flags_posn
_atom_site_refinement_flags_adp
_atom_site_refinement_flags_occupancy
_atom_site_disorder_assembly
_atom_site_disorder_group
F1 F 0.14673(8) 0.53002(10) 0.20149(9) 0.0376(4) Uani 1 1 d . . . . .
F2 F 0.11258(8) 0.62290(11) 0.08910(8) 0.0355(4) Uani 1 1 d . . . . .
F3 F 0.22555(7) 0.59321(10) 0.13392(8) 0.0306(3) Uani 1 1 d . . . . .
O1 O 0.51737(10) 0.60429(17) 0.64717(12) 0.0540(6) Uani 1 1 d . . . . .
O2 O 0.53405(10) 0.60447(15) 0.51415(12) 0.0428(5) Uani 1 1 d . . . . .
O3 O 0.14961(9) 0.61062(13) 0.50429(10) 0.0312(4) Uani 1 1 d . . . . .
O4 O 0.04249(8) 0.66862(12) 0.36276(10) 0.0272(4) Uani 1 1 d . . . . .
O5 O 0.18549(9) 0.87949(12) 0.21926(10) 0.0276(4) Uani 1 1 d . . . . .
O6 O 0.19860(9) 0.78900(12) 0.10108(10) 0.0289(4) Uani 1 1 d . . . . .
O7 O 0.47723(9) 0.78425(12) 0.10601(10) 0.0316(4) Uani 1 1 d . . . . .
N1 N 0.49524(11) 0.60808(15) 0.56850(13) 0.0291(5) Uani 1 1 d . . . . .
N2 N 0.16777(10) 0.65892(13) 0.36830(11) 0.0180(4) Uani 1 1 d . . . . .
N3 N 0.09640(11) 0.70986(15) 0.24646(13) 0.0225(4) Uani 1 1 d . . . . .
C1 C 0.41640(12) 0.61609(16) 0.53776(14) 0.0216(5) Uani 1 1 d . . . . .
C2 C 0.37205(13) 0.59670(17) 0.59774(15) 0.0225(5) Uani 1 1 d . . . . .
C3 C 0.29868(13) 0.60203(16) 0.56910(14) 0.0211(5) Uani 1 1 d . . . . .
C4 C 0.27031(12) 0.62730(15) 0.48192(13) 0.0182(5) Uani 1 1 d . . . . .
C5 C 0.19135(12) 0.63044(16) 0.45615(14) 0.0200(5) Uani 1 1 d . . . . .
C6 C 0.09474(12) 0.67768(17) 0.32879(14) 0.0209(5) Uani 1 1 d . . . . .
C7 C 0.16644(12) 0.70212(16) 0.22165(13) 0.0188(5) Uani 1 1 d . . . . .
C8 C 0.16374(13) 0.61194(17) 0.15991(14) 0.0242(5) Uani 1 1 d . . . . .
C9 C 0.18512(12) 0.80214(17) 0.18076(14) 0.0210(5) Uani 1 1 d . . . . .
C10 C 0.31658(12) 0.64913(15) 0.42271(14) 0.0188(5) Uani 1 1 d . . . . .
C11 C 0.2146(2) 0.8783(2) 0.0556(2) 0.0392(7) Uani 1 1 d . . . . .
C12 C 0.21477(12) 0.68029(15) 0.30955(13) 0.0173(5) Uani 1 1 d . . . . .
C13 C 0.28653(12) 0.67768(15) 0.33259(13) 0.0171(5) Uani 1 1 d . . . . .
C14 C 0.33599(12) 0.70615(16) 0.27128(13) 0.0182(5) Uani 1 1 d . . . . .
C15 C 0.34895(12) 0.80572(17) 0.25692(14) 0.0218(5) Uani 1 1 d . . . . .
C16 C 0.39511(13) 0.83535(18) 0.20131(14) 0.0230(5) Uani 1 1 d . . . . .
C17 C 0.43021(12) 0.76382(17) 0.16055(14) 0.0230(5) Uani 1 1 d . . . . .
C18 C 0.49185(16) 0.8873(2) 0.08998(18) 0.0325(6) Uani 1 1 d . . . . .
C19 C 0.41893(14) 0.66311(19) 0.17640(16) 0.0276(6) Uani 1 1 d . . . . .
C20 C 0.37281(13) 0.63460(18) 0.23104(15) 0.0244(5) Uani 1 1 d . . . . .
C21 C 0.39148(13) 0.64262(16) 0.45232(15) 0.0211(5) Uani 1 1 d . . . . .
H20 H 0.3651(12) 0.5655(18) 0.2423(14) 0.019(6) Uiso 1 1 d . . . . .
H183 H 0.5154(14) 0.9222(19) 0.1441(17) 0.038(7) Uiso 1 1 d . . . . .
H182 H 0.4473(16) 0.923(2) 0.0655(16) 0.039(8) Uiso 1 1 d . . . . .
H181 H 0.5234(15) 0.8827(19) 0.0522(17) 0.036(7) Uiso 1 1 d . . . . .
H31 H 0.2651(12) 0.5878(16) 0.6085(14) 0.020(6) Uiso 1 1 d . . . . .
H2 H 0.3911(13) 0.5813(18) 0.6530(16) 0.028(7) Uiso 1 1 d . . . . .
H21 H 0.4233(13) 0.6593(17) 0.4175(15) 0.024(6) Uiso 1 1 d . . . . .
H3 H 0.0598(15) 0.7113(19) 0.2099(16) 0.033(8) Uiso 1 1 d . . . . .
H16 H 0.4022(13) 0.9046(19) 0.1904(15) 0.026(6) Uiso 1 1 d . . . . .
H113 H 0.2566(19) 0.910(2) 0.088(2) 0.064(11) Uiso 1 1 d . . . . .
H112 H 0.1757(17) 0.922(2) 0.0503(18) 0.046(9) Uiso 1 1 d . . . . .
H19 H 0.4446(13) 0.6153(18) 0.1539(15) 0.027(7) Uiso 1 1 d . . . . .
H111 H 0.2214(18) 0.860(2) 0.003(2) 0.071(11) Uiso 1 1 d . . . . .
H15 H 0.3267(13) 0.8544(17) 0.2862(14) 0.021(6) Uiso 1 1 d . . . . .

loop_
_atom_site_aniso_label
_atom_site_aniso_U_11
_atom_site_aniso_U_22
_atom_site_aniso_U_33
_atom_site_aniso_U_23
_atom_site_aniso_U_13
_atom_site_aniso_U_12
F1 0.0527(11) 0.0241(7) 0.0371(8) -0.0006(6) 0.0115(7) -0.0110(7)
F2 0.0319(9) 0.0459(9) 0.0253(7) -0.0052(6) -0.0043(6) -0.0036(7)
F3 0.0313(9) 0.0321(8) 0.0304(7) -0.0050(6) 0.0109(6) 0.0036(6)
O1 0.0307(12) 0.0957(17) 0.0305(10) -0.0067(11) -0.0076(9) 0.0096(11)
O2 0.0194(10) 0.0675(13) 0.0428(10) 0.0137(10) 0.0092(8) 0.0026(9)
O3 0.0202(10) 0.0495(11) 0.0261(8) 0.0098(8) 0.0105(7) -0.0006(8)
O4 0.0145(9) 0.0416(10) 0.0270(8) 0.0059(8) 0.0080(7) 0.0006(7)
O5 0.0298(10) 0.0230(9) 0.0308(9) -0.0013(7) 0.0074(7) 0.0023(7)
O6 0.0390(11) 0.0275(9) 0.0232(8) 0.0059(7) 0.0133(8) 0.0002(8)
O7 0.0292(10) 0.0374(10) 0.0343(9) -0.0027(8) 0.0215(8) -0.0070(8)
N1 0.0214(12) 0.0325(12) 0.0320(11) -0.0003(9) 0.0016(9) 0.0018(9)
N2 0.0131(10) 0.0216(10) 0.0201(9) 0.0030(8) 0.0055(8) 0.0002(8)
N3 0.0126(11) 0.0324(11) 0.0224(10) 0.0057(9) 0.0031(9) 0.0011(9)
C1 0.0161(12) 0.0215(11) 0.0260(11) -0.0017(9) 0.0007(9) 0.0016(9)
C2 0.0254(14) 0.0209(12) 0.0206(11) -0.0003(10) 0.0025(10) 0.0036(10)
C3 0.0243(14) 0.0194(11) 0.0208(11) -0.0001(10) 0.0073(10) 0.0004(10)
C4 0.0177(13) 0.0151(11) 0.0224(11) 0.0001(9) 0.0050(9) 0.0006(9)
C5 0.0206(13) 0.0209(11) 0.0196(10) 0.0010(9) 0.0063(9) 0.0005(9)
C6 0.0182(13) 0.0209(12) 0.0245(11) 0.0018(9) 0.0061(10) 0.0013(9)
C7 0.0142(12) 0.0241(12) 0.0186(10) 0.0012(9) 0.0041(9) -0.0003(9)
C8 0.0259(14) 0.0253(12) 0.0214(11) 0.0018(10) 0.0045(10) -0.0027(10)
C9 0.0130(12) 0.0275(13) 0.0222(11) 0.0041(10) 0.0020(9) 0.0012(9)
C10 0.0195(13) 0.0155(11) 0.0223(10) -0.0004(9) 0.0060(9) -0.0001(9)
C11 0.046(2) 0.0371(17) 0.0378(16) 0.0179(14) 0.0157(15) -0.0017(15)
C12 0.0202(13) 0.0160(11) 0.0173(10) 0.0017(9) 0.0075(9) 0.0007(9)
C13 0.0170(12) 0.0157(10) 0.0195(10) -0.0012(9) 0.0055(9) 0.0003(9)
C14 0.0130(12) 0.0234(12) 0.0183(10) -0.0009(9) 0.0029(9) 0.0008(9)
C15 0.0174(13) 0.0242(12) 0.0247(11) -0.0031(10) 0.0063(10) 0.0008(10)
C16 0.0200(13) 0.0242(13) 0.0256(12) 0.0012(10) 0.0065(10) -0.0026(10)
C17 0.0177(13) 0.0327(13) 0.0197(10) -0.0017(10) 0.0066(9) -0.0051(10)
C18 0.0281(16) 0.0417(16) 0.0303(14) 0.0044(13) 0.0121(12) -0.0085(13)
C19 0.0247(14) 0.0284(13) 0.0332(13) -0.0069(11) 0.0147(11) 0.0001(11)
C20 0.0246(14) 0.0201(12) 0.0310(12) -0.0016(10) 0.0119(10) 0.0005(10)
C21 0.0183(13) 0.0219(12) 0.0242(11) 0.0000(10) 0.0069(10) -0.0015(9)

loop_
_atom_type_symbol
_atom_type_description
_atom_type_scat_dispersion_real
_atom_type_scat_dispersion_imag
_atom_type_scat_source
C C 0.0033 0.0016 'International Tables Vol C Tables 4.2.6.8 and 6.1.1.4'
H H 0.0000 0.0000 'International Tables Vol C Tables 4.2.6.8 and 6.1.1.4'
N N 0.0061 0.0033 'International Tables Vol C Tables 4.2.6.8 and 6.1.1.4'
O O 0.0106 0.0060 'International Tables Vol C Tables 4.2.6.8 and 6.1.1.4'
F F 0.0171 0.0103 'International Tables Vol C Tables 4.2.6.8 and 6.1.1.4'

loop_
_geom_angle_atom_site_label_1
_geom_angle_atom_site_label_2
_geom_angle_atom_site_label_3
_geom_angle
_geom_angle_site_symmetry_1
_geom_angle_site_symmetry_3
_geom_angle_publ_flag
C9 O6 C11 116.1(2) . . ?
C17 O7 C18 117.90(19) . . ?
O2 N1 O1 123.8(2) . . ?
O2 N1 C1 118.42(19) . . ?
O1 N1 C1 117.77(19) . . ?
C5 N2 C12 123.84(18) . . ?
C5 N2 C6 125.05(17) . . ?
C12 N2 C6 110.94(17) . . ?
C6 N3 C7 114.1(2) . . ?
C21 C1 C2 123.9(2) . . ?
C21 C1 N1 118.5(2) . . ?
C2 C1 N1 117.6(2) . . ?
C3 C2 C1 117.9(2) . . ?
C2 C3 C4 120.5(2) . . ?
C3 C4 C10 120.5(2) . . ?
C3 C4 C5 117.23(19) . . ?
C10 C4 C5 122.25(19) . . ?
O3 C5 N2 122.2(2) . . ?
O3 C5 C4 124.5(2) . . ?
N2 C5 C4 113.31(17) . . ?
O4 C6 N3 127.4(2) . . ?
O4 C6 N2 126.64(19) . . ?
N3 C6 N2 105.97(18) . . ?
N3 C7 C12 101.54(16) . . ?
N3 C7 C8 107.17(18) . . ?
C12 C7 C8 110.68(18) . . ?
N3 C7 C9 109.51(17) . . ?
C12 C7 C9 112.91(18) . . ?
C8 C7 C9 114.12(17) . . ?
F3 C8 F2 108.28(18) . . ?
F3 C8 F1 107.00(19) . . ?
F2 C8 F1 106.67(19) . . ?
F3 C8 C7 114.10(19) . . ?
F2 C8 C7 111.35(19) . . ?
F1 C8 C7 109.09(17) . . ?
O5 C9 O6 126.8(2) . . ?
O5 C9 C7 121.72(18) . . ?
O6 C9 C7 111.42(18) . . ?
C21 C10 C4 118.6(2) . . ?
C21 C10 C13 121.29(19) . . ?
C4 C10 C13 120.1(2) . . ?
C13 C12 N2 123.11(19) . . ?
C13 C12 C7 130.92(18) . . ?
N2 C12 C7 105.95(18) . . ?
C12 C13 C10 117.34(18) . . ?
C12 C13 C14 122.74(19) . . ?
C10 C13 C14 119.88(19) . . ?
C15 C14 C20 118.3(2) . . ?
C15 C14 C13 119.82(19) . . ?
C20 C14 C13 121.80(19) . . ?
C14 C15 C16 121.7(2) . . ?
C17 C16 C15 119.5(2) . . ?
O7 C17 C16 124.5(2) . . ?
O7 C17 C19 116.2(2) . . ?
C16 C17 C19 119.3(2) . . ?
C20 C19 C17 120.8(2) . . ?
C19 C20 C14 120.5(2) . . ?
C1 C21 C10 118.6(2) . . ?

loop_
_geom_bond_atom_site_label_1
_geom_bond_atom_site_label_2
_geom_bond_distance
_geom_bond_site_symmetry_2
_geom_bond_publ_flag
F1 C8 1.340(3) . ?
F2 C8 1.328(3) . ?
F3 C8 1.323(3) . ?
O1 N1 1.215(2) . ?
O2 N1 1.213(2) . ?
O3 C5 1.208(3) . ?
O4 C6 1.203(2) . ?
O5 C9 1.194(3) . ?
O6 C9 1.317(3) . ?
O6 C11 1.447(3) . ?
O7 C17 1.359(2) . ?
O7 C18 1.437(3) . ?
N1 C1 1.476(3) . ?
N2 C5 1.405(3) . ?
N2 C12 1.410(2) . ?
N2 C6 1.420(3) . ?
N3 C6 1.353(3) . ?
N3 C7 1.443(3) . ?
C1 C21 1.368(3) . ?
C1 C2 1.383(3) . ?
C2 C3 1.372(3) . ?
C3 C4 1.400(3) . ?
C4 C10 1.407(3) . ?
C4 C5 1.467(3) . ?
C7 C12 1.521(3) . ?
C7 C8 1.536(3) . ?
C7 C9 1.549(3) . ?
C10 C21 1.402(3) . ?
C10 C13 1.458(3) . ?
C12 C13 1.332(3) . ?
C13 C14 1.496(3) . ?
C14 C15 1.380(3) . ?
C14 C20 1.395(3) . ?
C15 C16 1.389(3) . ?
C16 C17 1.380(3) . ?
C17 C19 1.393(3) . ?
C19 C20 1.373(3) . ?
